data_1004080
loop_
_publ_author_name
'Djafri, F'
'Canonne, J'
'Abraham, F'
'Thomas, D'

_publ_section_title
;
Insertion de lithium dans la phase de structure Hollandite: K~x~ Ru~8~
O~16~ (x=1.5)
;
_journal_coden_ASTM JCOMAH
_journal_name_full 'Journal of the Less-Common Metals'
_journal_page_first 323
_journal_page_last 329
_journal_paper_doi 10.1016/0022-5088(85)90063-3
_journal_volume 109
_journal_year 1985
_chemical_formula_structural 'K2 Ru8 O16'
_chemical_formula_sum 'K2 O16 Ru8'
_chemical_name_systematic 'Potassium Ruthenium oxide (2/8/16)'
_space_group_IT_number 87
_symmetry_cell_setting tetragonal
_symmetry_Int_Tables_number 87
_symmetry_space_group_name_Hall '-I 4'
_symmetry_space_group_name_H-M 'I 4/m'
_cell_angle_alpha 90
_cell_angle_beta 90
_cell_angle_gamma 90
_cell_formula_units_Z 1
_cell_length_a 9.866(4)
_cell_length_b 9.866(4)
_cell_length_c 3.131(2)
_cell_volume 304.8
_refine_ls_R_factor_all 0.026
_cod_database_code 1004080

loop_
_symmetry_equiv_pos_as_xyz
x,y,z
-x,-y,z
-y,x,z
y,-x,z
-x,-y,-z
x,y,-z
y,-x,-z
-y,x,-z
1/2+x,1/2+y,1/2+z
1/2-x,1/2-y,1/2+z
1/2-y,1/2+x,1/2+z
1/2+y,1/2-x,1/2+z
1/2-x,1/2-y,1/2-z
1/2+x,1/2+y,1/2-z
1/2+y,1/2-x,1/2-z
1/2-y,1/2+x,1/2-z

loop_
_atom_site_label
_atom_site_type_symbol
_atom_site_symmetry_multiplicity
_atom_site_Wyckoff_symbol
_atom_site_fract_x
_atom_site_fract_y
_atom_site_fract_z
_atom_site_occupancy
_atom_site_attached_hydrogens
_atom_site_calc_flag
K1 K1+ 2 b 0. 0. 0.5 1. 0 d
Ru1 Ru4+ 8 h 0.35023(3) 0.16757(3) 0. 1. 0 d
O1 O2- 8 h 0.149070(35) 0.19834(35) 0. 1. 0 d
O2 O2- 8 h 0.54518(33) 0.15802(35) 0. 1. 0 d

loop_
_atom_type_symbol
_atom_type_oxidation_number
K1+ 1.000
Ru4+ 3.750
O2- -2.000
